data_2017227
loop_
_publ_author_name
'Stibrany, Robert T.'
'Potenza, Joseph A.'

_publ_section_title
;
 Structures of 1-hydrophenanthroimidazoles: building blocks in the
 synthesis of expanded-ring bis(imidazoles)
;
_journal_coeditor_code FG3095
_journal_issue 8
_journal_name_full 'Acta Crystallographica Section C'
_journal_page_first o406
_journal_page_last o409
_journal_paper_doi 10.1107/S0108270109025165
_journal_volume 65
_journal_year 2009
_chemical_formula_iupac 'C15 H10 N2'
_chemical_formula_moiety 'C15 H10 N2'
_chemical_formula_sum 'C15 H10 N2'
_chemical_formula_weight 218.25
_chemical_melting_point 581
_chemical_name_systematic
;
1-<i>H</i>-phenanthro[9,10-<i>d</i>]imidazole
;
_space_group_IT_number 33
_symmetry_cell_setting orthorhombic
_symmetry_space_group_name_Hall 'P 2c -2n'
_symmetry_space_group_name_H-M 'P n a 21'
_atom_sites_solution_hydrogens geom
_atom_sites_solution_primary direct
_atom_sites_solution_secondary difmap
_audit_creation_method SHELXL97
_cell_angle_alpha 90.00
_cell_angle_beta 90.00
_cell_angle_gamma 90.00
_cell_formula_units_Z 8
_cell_length_a 19.559(3)
_cell_length_b 5.2321(8)
_cell_length_c 19.871(3)
_cell_measurement_reflns_used 966
_cell_measurement_temperature 298(2)
_cell_measurement_theta_max 24.976
_cell_measurement_theta_min 2.923
_cell_volume 2033.5(5)
_computing_cell_refinement 'SAINT (Bruker, 2000)'
_computing_data_collection 'SMART (Bruker, 2000)'
_computing_data_reduction 'SAINT (Bruker, 2000)'
_computing_molecular_graphics
;
ORTEPIII (Burnett & Johnson, 1996) and ORTEP32 (Farrugia, 1997)
;
_computing_publication_material 'SHELXTL (Sheldrick, 2008)'
_computing_structure_refinement 'SHELXL97 (Sheldrick, 2008)'
_computing_structure_solution 'SHELXS97 (Sheldrick, 2008)'
_diffrn_ambient_temperature 298(2)
_diffrn_measured_fraction_theta_full 1.000
_diffrn_measured_fraction_theta_max 1.000
_diffrn_measurement_device_type 'Bruker SMART CCD area-detector'
_diffrn_measurement_method '\f and \w scans'
_diffrn_radiation_monochromator graphite
_diffrn_radiation_source 'sealed tube'
_diffrn_radiation_type MoK\a
_diffrn_radiation_wavelength 0.71073
_diffrn_reflns_av_R_equivalents 0.0346
_diffrn_reflns_av_sigmaI/netI 0.0177
_diffrn_reflns_limit_h_max 24
_diffrn_reflns_limit_h_min -23
_diffrn_reflns_limit_k_max 6
_diffrn_reflns_limit_k_min -6
_diffrn_reflns_limit_l_max 24
_diffrn_reflns_limit_l_min -24
_diffrn_reflns_number 18138
_diffrn_reflns_theta_full 26.14
_diffrn_reflns_theta_max 26.14
_diffrn_reflns_theta_min 2.05
_diffrn_standards_number 0
_exptl_absorpt_coefficient_mu 0.086
_exptl_absorpt_correction_T_max 1.000
_exptl_absorpt_correction_T_min 0.856
_exptl_absorpt_correction_type multi-scan
_exptl_absorpt_process_details '(SADABS; Blessing, 1995)'
_exptl_crystal_colour pale-brown
_exptl_crystal_density_diffrn 1.426
_exptl_crystal_density_method 'not measured'
_exptl_crystal_description plate
_exptl_crystal_F_000 912
_exptl_crystal_size_max 0.47
_exptl_crystal_size_mid 0.37
_exptl_crystal_size_min 0.10
_refine_diff_density_max 0.224
_refine_diff_density_min -0.119
_refine_ls_extinction_method none
_refine_ls_goodness_of_fit_ref 1.000
_refine_ls_hydrogen_treatment constr
_refine_ls_matrix_type full
_refine_ls_number_parameters 308
_refine_ls_number_reflns 2095
_refine_ls_number_restraints 1
_refine_ls_restrained_S_all 1.000
_refine_ls_R_factor_all 0.0515
_refine_ls_R_factor_gt 0.0433
_refine_ls_shift/su_max 0.000
_refine_ls_shift/su_mean 0.000
_refine_ls_structure_factor_coef Fsqd
_refine_ls_weighting_details 'calc w = 1/[\s^2^(Fo^2^)+(0.0760P)^2^+0.2600P] where P=(Fo^2^+2Fc^2^)/3'
_refine_ls_weighting_scheme calc
_refine_ls_wR_factor_gt 0.1075
_refine_ls_wR_factor_ref 0.1123
_reflns_number_gt 1803
_reflns_number_total 2095
_reflns_threshold_expression I>2\s(I)
_cod_data_source_file fg3095.cif
_cod_data_source_block I
_cod_database_code 2017227
_cod_database_fobs_code 2017227

loop_
_symmetry_equiv_pos_as_xyz
'x, y, z'
'-x, -y, z+1/2'
'x+1/2, -y+1/2, z'
'-x+1/2, y+1/2, z+1/2'

loop_
_atom_site_type_symbol
_atom_site_label
_atom_site_fract_x
_atom_site_fract_y
_atom_site_fract_z
_atom_site_U_iso_or_equiv
_atom_site_adp_type
_atom_site_calc_flag
_atom_site_refinement_flags
_atom_site_occupancy
_atom_site_disorder_assembly
_atom_site_disorder_group
N N11 0.14125(13) 0.4788(5) 0.17659(14) 0.0430(6) Uani d . 1 . .
H H11 0.1836 0.4700 0.1878 0.052 Uiso calc PR 0.60(3) . .
N N13 0.02974(13) 0.3877(5) 0.17243(14) 0.0444(6) Uani d . 1 . .
H H13 -0.0089 0.3148 0.1801 0.053 Uiso calc PR 0.40(3) . .
C C11 0.11102(13) 0.6514(6) 0.13345(15) 0.0370(6) Uani d . 1 . .
C C12 0.08998(15) 0.3276(6) 0.19714(17) 0.0461(7) Uani d . 1 . .
H H12 0.0965 0.1913 0.2265 0.055 Uiso calc R 1 . .
C C13 0.04282(15) 0.5965(6) 0.13091(16) 0.0385(7) Uani d . 1 . .
C C14 -0.00325(16) 0.7413(6) 0.08938(15) 0.0402(7) Uani d . 1 . .
C C15 0.02497(16) 0.9427(6) 0.05082(17) 0.0418(7) Uani d . 1 . .
C C16 0.09839(16) 0.9970(6) 0.05263(16) 0.0409(7) Uani d . 1 . .
C C17 0.14227(15) 0.8501(6) 0.09424(16) 0.0376(7) Uani d . 1 . .
C C21 -0.01985(17) 1.0895(6) 0.01158(18) 0.0483(8) Uani d . 1 . .
H H21 -0.0026 1.2243 -0.0137 0.058 Uiso calc R 1 . .
C C22 -0.08843(18) 1.0389(7) 0.0097(2) 0.0555(9) Uani d . 1 . .
H H22 -0.1170 1.1391 -0.0169 0.067 Uiso calc R 1 . .
C C23 -0.11560(17) 0.8415(7) 0.0467(2) 0.0555(9) Uani d . 1 . .
H H23 -0.1623 0.8079 0.0449 0.067 Uiso calc R 1 . .
C C24 -0.07379(16) 0.6944(7) 0.08605(17) 0.0479(8) Uani d . 1 . .
H H24 -0.0924 0.5613 0.1110 0.057 Uiso calc R 1 . .
C C31 0.12841(18) 1.1899(6) 0.01361(18) 0.0480(8) Uani d . 1 . .
H H31 0.1009 1.2888 -0.0143 0.058 Uiso calc R 1 . .
C C32 0.19750(18) 1.2364(7) 0.01560(18) 0.0518(8) Uani d . 1 . .
H H32 0.2160 1.3649 -0.0111 0.062 Uiso calc R 1 . .
C C33 0.23962(17) 1.0944(7) 0.05677(19) 0.0521(9) Uani d . 1 . .
H H33 0.2862 1.1288 0.0581 0.062 Uiso calc R 1 . .
C C34 0.21293(15) 0.9026(7) 0.09573(17) 0.0469(8) Uani d . 1 . .
H H34 0.2416 0.8068 0.1233 0.056 Uiso calc R 1 . .
N N41 0.40116(12) 0.4153(4) 0.22151(14) 0.0409(6) Uani d . 1 . .
H H41 0.4398 0.3433 0.2131 0.049 Uiso calc PR 0.60(3) . .
N N43 0.28930(12) 0.4958(5) 0.21919(13) 0.0417(6) Uani d . 1 . .
H H43 0.2466 0.4844 0.2094 0.050 Uiso calc PR 0.40(3) . .
C C41 0.38937(14) 0.6213(5) 0.26271(15) 0.0366(6) Uani d . 1 . .
C C42 0.33959(15) 0.3502(6) 0.19720(17) 0.0453(7) Uani d . 1 . .
H H42 0.3330 0.2149 0.1676 0.054 Uiso calc R 1 . .
C C43 0.32034(14) 0.6706(5) 0.26146(15) 0.0378(6) Uani d . 1 . .
C C44 0.28936(14) 0.8671(6) 0.30040(15) 0.0380(7) Uani d . 1 . .
C C45 0.33355(15) 1.0193(6) 0.34101(16) 0.0379(6) Uani d . 1 . .
C C46 0.40754(14) 0.9693(5) 0.34161(15) 0.0375(6) Uani d . 1 . .
C C47 0.43603(15) 0.7688(6) 0.30290(15) 0.0364(7) Uani d . 1 . .
C C51 0.45302(16) 1.1174(6) 0.38034(18) 0.0458(8) Uani d . 1 . .
H H51 0.4358 1.2523 0.4056 0.055 Uiso calc R 1 . .
C C52 0.52135(16) 1.0693(6) 0.38192(19) 0.0498(8) Uani d . 1 . .
H H52 0.5500 1.1700 0.4083 0.060 Uiso calc R 1 . .
C C53 0.54821(16) 0.8708(7) 0.3443(2) 0.0504(8) Uani d . 1 . .
H H53 0.5949 0.8382 0.3454 0.060 Uiso calc R 1 . .
C C54 0.50629(16) 0.7226(6) 0.30570(17) 0.0453(7) Uani d . 1 . .
H H54 0.5248 0.5888 0.2809 0.054 Uiso calc R 1 . .
C C61 0.30349(16) 1.2136(6) 0.38032(17) 0.0455(7) Uani d . 1 . .
H H61 0.3313 1.3174 0.4067 0.055 Uiso calc R 1 . .
C C62 0.23426(17) 1.2528(7) 0.38043(18) 0.0517(8) Uani d . 1 . .
H H62 0.2155 1.3812 0.4070 0.062 Uiso calc R 1 . .
C C63 0.19211(17) 1.1015(7) 0.3411(2) 0.0521(8) Uani d . 1 . .
H H63 0.1451 1.1281 0.3416 0.063 Uiso calc R 1 . .
C C64 0.21929(14) 0.9128(7) 0.30129(17) 0.0462(8) Uani d . 1 . .
H H64 0.1905 0.8142 0.2746 0.055 Uiso calc R 1 . .

loop_
_atom_site_aniso_label
_atom_site_aniso_U_11
_atom_site_aniso_U_22
_atom_site_aniso_U_33
_atom_site_aniso_U_12
_atom_site_aniso_U_13
_atom_site_aniso_U_23
N11 0.0403(14) 0.0430(14) 0.0459(15) 0.0000(11) -0.0001(12) 0.0044(12)
N13 0.0416(14) 0.0466(15) 0.0451(15) -0.0023(11) 0.0009(11) -0.0014(12)
C11 0.0338(14) 0.0385(14) 0.0388(16) 0.0020(12) 0.0003(13) -0.0004(13)
C12 0.0493(19) 0.0446(16) 0.0446(18) 0.0004(14) 0.0015(14) 0.0044(14)
C13 0.0370(14) 0.0405(15) 0.0382(16) -0.0010(12) 0.0030(13) -0.0042(14)
C14 0.0374(16) 0.0423(16) 0.0407(16) 0.0009(12) 0.0022(13) -0.0068(14)
C15 0.0407(16) 0.0435(16) 0.0410(17) 0.0044(13) -0.0033(14) -0.0089(15)
C16 0.0435(16) 0.0402(15) 0.0389(16) 0.0005(13) -0.0008(14) -0.0034(13)
C17 0.0383(16) 0.0371(15) 0.0376(16) -0.0007(12) -0.0024(13) -0.0055(13)
C21 0.0485(18) 0.0458(16) 0.0507(19) 0.0037(14) -0.0056(15) 0.0026(15)
C22 0.049(2) 0.059(2) 0.058(2) 0.0119(16) -0.0134(17) -0.0048(18)
C23 0.0354(17) 0.066(2) 0.065(2) 0.0020(15) -0.0019(16) -0.0080(19)
C24 0.0411(17) 0.0527(18) 0.0497(19) -0.0048(14) 0.0011(15) -0.0009(16)
C31 0.053(2) 0.0431(16) 0.048(2) -0.0005(14) -0.0038(17) 0.0061(15)
C32 0.055(2) 0.0472(18) 0.054(2) -0.0101(16) 0.0039(16) 0.0090(17)
C33 0.0368(17) 0.0548(19) 0.065(2) -0.0083(14) -0.0005(16) 0.0019(18)
C34 0.0401(18) 0.0491(18) 0.0514(19) -0.0020(13) -0.0006(15) 0.0049(16)
N41 0.0403(13) 0.0412(13) 0.0410(14) 0.0030(11) 0.0016(12) 0.0021(12)
N43 0.0347(13) 0.0452(13) 0.0451(15) 0.0010(10) -0.0045(12) 0.0020(12)
C41 0.0379(15) 0.0353(14) 0.0365(15) 0.0012(11) 0.0026(12) 0.0064(13)
C42 0.0491(19) 0.0463(17) 0.0405(17) -0.0014(14) -0.0021(14) -0.0037(14)
C43 0.0354(14) 0.0366(14) 0.0413(16) -0.0018(12) 0.0009(13) 0.0069(13)
C44 0.0355(15) 0.0361(15) 0.0425(16) 0.0001(12) 0.0039(13) 0.0056(13)
C45 0.0414(15) 0.0354(14) 0.0369(15) 0.0014(12) 0.0035(14) 0.0085(13)
C46 0.0382(16) 0.0367(14) 0.0376(15) -0.0025(11) 0.0012(13) 0.0060(13)
C47 0.0327(15) 0.0371(15) 0.0394(17) -0.0018(12) 0.0010(13) 0.0082(13)
C51 0.0481(18) 0.0407(16) 0.0487(19) -0.0023(13) -0.0012(15) 0.0014(15)
C52 0.0424(18) 0.0523(19) 0.055(2) -0.0122(14) -0.0033(16) 0.0025(17)
C53 0.0324(15) 0.062(2) 0.056(2) -0.0027(14) -0.0029(16) 0.0069(19)
C54 0.0376(16) 0.0452(17) 0.0531(18) 0.0021(13) 0.0038(14) 0.0025(16)
C61 0.0489(18) 0.0416(16) 0.0461(18) 0.0030(13) 0.0015(15) -0.0004(15)
C62 0.0535(19) 0.0487(18) 0.0529(19) 0.0135(16) 0.0088(17) -0.0020(17)
C63 0.0371(16) 0.058(2) 0.061(2) 0.0116(14) 0.0067(16) 0.0024(18)
C64 0.0314(16) 0.0520(19) 0.055(2) 0.0019(12) 0.0006(15) -0.0011(17)

loop_
_atom_type_symbol
_atom_type_description
_atom_type_scat_dispersion_real
_atom_type_scat_dispersion_imag
_atom_type_scat_source
C C 0.0033 0.0000 'International Tables Vol C Tables 4.2.6.8 and 6.1.1.4'
H H 0.0000 0.0000 'International Tables Vol C Tables 4.2.6.8 and 6.1.1.4'
N N 0.0061 0.0000 'International Tables Vol C Tables 4.2.6.8 and 6.1.1.4'

loop_
_geom_angle_atom_site_label_1
_geom_angle_atom_site_label_2
_geom_angle_atom_site_label_3
_geom_angle_site_symmetry_1
_geom_angle_site_symmetry_3
_geom_angle
_geom_angle_publ_flag
C12 N11 C11 . . 104.8(2) ?
C12 N11 H11 . . 127.6 ?
C11 N11 H11 . . 127.6 ?
C12 N13 C13 . . 104.1(3) ?
C12 N13 H13 . . 127.9 ?
C13 N13 H13 . . 127.9 ?
C13 C11 N11 . . 107.7(3) ?
C13 C11 C17 . . 123.2(3) ?
N11 C11 C17 . . 129.0(3) ?
N13 C12 N11 . . 114.6(3) ?
N13 C12 H12 . . 122.7 ?
N11 C12 H12 . . 122.7 ?
C11 C13 N13 . . 108.8(3) ?
C11 C13 C14 . . 121.5(3) ?
N13 C13 C14 . . 129.7(3) ?
C24 C14 C15 . . 119.2(3) ?
C24 C14 C13 . . 123.5(3) ?
C15 C14 C13 . . 117.3(3) ?
C21 C15 C14 . . 117.7(3) ?
C21 C15 C16 . . 121.4(3) ?
C14 C15 C16 . . 120.9(3) ?
C31 C16 C17 . . 117.3(3) ?
C31 C16 C15 . . 122.5(3) ?
C17 C16 C15 . . 120.2(3) ?
C34 C17 C16 . . 120.0(3) ?
C34 C17 C11 . . 123.2(3) ?
C16 C17 C11 . . 116.8(3) ?
C22 C21 C15 . . 121.5(3) ?
C22 C21 H21 . . 119.3 ?
C15 C21 H21 . . 119.3 ?
C21 C22 C23 . . 120.7(3) ?
C21 C22 H22 . . 119.7 ?
C23 C22 H22 . . 119.7 ?
C24 C23 C22 . . 119.8(3) ?
C24 C23 H23 . . 120.1 ?
C22 C23 H23 . . 120.1 ?
C23 C24 C14 . . 121.1(3) ?
C23 C24 H24 . . 119.5 ?
C14 C24 H24 . . 119.5 ?
C32 C31 C16 . . 121.6(3) ?
C32 C31 H31 . . 119.2 ?
C16 C31 H31 . . 119.2 ?
C31 C32 C33 . . 120.6(3) ?
C31 C32 H32 . . 119.7 ?
C33 C32 H32 . . 119.7 ?
C34 C33 C32 . . 120.2(3) ?
C34 C33 H33 . . 119.9 ?
C32 C33 H33 . . 119.9 ?
C33 C34 C17 . . 120.3(3) ?
C33 C34 H34 . . 119.9 ?
C17 C34 H34 . . 119.9 ?
C42 N41 C41 . . 105.3(2) ?
C42 N41 H41 . . 127.4 ?
C41 N41 H41 . . 127.4 ?
C42 N43 C43 . . 104.8(2) ?
C42 N43 H43 . . 127.6 ?
C43 N43 H43 . . 127.6 ?
N41 C41 C43 . . 107.5(3) ?
N41 C41 C47 . . 130.3(3) ?
C43 C41 C47 . . 122.2(3) ?
N43 C42 N41 . . 113.8(3) ?
N43 C42 H42 . . 123.1 ?
N41 C42 H42 . . 123.1 ?
C41 C43 N43 . . 108.5(3) ?
C41 C43 C44 . . 123.0(3) ?
N43 C43 C44 . . 128.5(2) ?
C64 C44 C43 . . 123.4(3) ?
C64 C44 C45 . . 119.6(3) ?
C43 C44 C45 . . 117.0(2) ?
C61 C45 C44 . . 117.6(3) ?
C61 C45 C46 . . 122.3(3) ?
C44 C45 C46 . . 120.1(3) ?
C51 C46 C47 . . 117.1(3) ?
C51 C46 C45 . . 121.9(3) ?
C47 C46 C45 . . 121.0(3) ?
C54 C47 C46 . . 119.6(3) ?
C54 C47 C41 . . 123.6(3) ?
C46 C47 C41 . . 116.7(3) ?
C52 C51 C46 . . 122.1(3) ?
C52 C51 H51 . . 118.9 ?
C46 C51 H51 . . 118.9 ?
C51 C52 C53 . . 120.0(3) ?
C51 C52 H52 . . 120.0 ?
C53 C52 H52 . . 120.0 ?
C54 C53 C52 . . 120.1(3) ?
C54 C53 H53 . . 119.9 ?
C52 C53 H53 . . 119.9 ?
C53 C54 C47 . . 121.0(3) ?
C53 C54 H54 . . 119.5 ?
C47 C54 H54 . . 119.5 ?
C62 C61 C45 . . 121.4(3) ?
C62 C61 H61 . . 119.3 ?
C45 C61 H61 . . 119.3 ?
C61 C62 C63 . . 120.2(3) ?
C61 C62 H62 . . 119.9 ?
C63 C62 H62 . . 119.9 ?
C64 C63 C62 . . 120.4(3) ?
C64 C63 H63 . . 119.8 ?
C62 C63 H63 . . 119.8 ?
C63 C64 C44 . . 120.8(3) ?
C63 C64 H64 . . 119.6 ?
C44 C64 H64 . . 119.6 ?

loop_
_geom_bond_atom_site_label_1
_geom_bond_atom_site_label_2
_geom_bond_site_symmetry_2
_geom_bond_distance
_geom_bond_publ_flag
N11 C12 . 1.341(4) ?
N11 C11 . 1.379(4) ?
N11 H11 . 0.8600 ?
N13 C12 . 1.315(4) ?
N13 C13 . 1.393(4) ?
N13 H13 . 0.8600 ?
C11 C13 . 1.365(4) ?
C11 C17 . 1.436(4) ?
C12 H12 . 0.9300 ?
C13 C14 . 1.438(4) ?
C14 C24 . 1.403(5) ?
C14 C15 . 1.415(4) ?
C15 C21 . 1.402(4) ?
C15 C16 . 1.464(4) ?
C16 C31 . 1.402(5) ?
C16 C17 . 1.418(4) ?
C17 C34 . 1.409(4) ?
C21 C22 . 1.368(5) ?
C21 H21 . 0.9300 ?
C22 C23 . 1.374(5) ?
C22 H22 . 0.9300 ?
C23 C24 . 1.369(5) ?
C23 H23 . 0.9300 ?
C24 H24 . 0.9300 ?
C31 C32 . 1.374(5) ?
C31 H31 . 0.9300 ?
C32 C33 . 1.378(5) ?
C32 H32 . 0.9300 ?
C33 C34 . 1.371(5) ?
C33 H33 . 0.9300 ?
C34 H34 . 0.9300 ?
N41 C42 . 1.341(4) ?
N41 C41 . 1.373(4) ?
N41 H41 . 0.8600 ?
N43 C42 . 1.318(4) ?
N43 C43 . 1.382(4) ?
N43 H43 . 0.8600 ?
C41 C43 . 1.375(4) ?
C41 C47 . 1.437(4) ?
C42 H42 . 0.9300 ?
C43 C44 . 1.422(4) ?
C44 C64 . 1.391(4) ?
C44 C45 . 1.426(4) ?
C45 C61 . 1.411(4) ?
C45 C46 . 1.471(4) ?
C46 C51 . 1.409(4) ?
C46 C47 . 1.415(4) ?
C47 C54 . 1.396(4) ?
C51 C52 . 1.360(5) ?
C51 H51 . 0.9300 ?
C52 C53 . 1.383(5) ?
C52 H52 . 0.9300 ?
C53 C54 . 1.365(5) ?
C53 H53 . 0.9300 ?
C54 H54 . 0.9300 ?
C61 C62 . 1.369(4) ?
C61 H61 . 0.9300 ?
C62 C63 . 1.385(5) ?
C62 H62 . 0.9300 ?
C63 C64 . 1.372(5) ?
C63 H63 . 0.9300 ?
C64 H64 . 0.9300 ?

loop_
_geom_hbond_atom_site_label_D
_geom_hbond_atom_site_label_H
_geom_hbond_atom_site_label_A
_geom_hbond_site_symmetry_A
_geom_hbond_distance_DH
_geom_hbond_distance_HA
_geom_hbond_distance_DA
_geom_hbond_angle_DHA
N11 H11 N43 . 0.86 2.16 3.018(3) 173
N41 H41 N13 3 0.86 2.28 3.129(3) 168
N13 H13 N41 3_455 0.86 2.28 3.129(3) 167
N43 H43 N11 . 0.86 2.16 3.018(3) 175

loop_
_geom_torsion_atom_site_label_1
_geom_torsion_atom_site_label_2
_geom_torsion_atom_site_label_3
_geom_torsion_atom_site_label_4
_geom_torsion_site_symmetry_1
_geom_torsion_site_symmetry_2
_geom_torsion_site_symmetry_3
_geom_torsion_site_symmetry_4
_geom_torsion
_geom_torsion_publ_flag
C12 N11 C11 C13 . . . . 0.7(3) ?
C12 N11 C11 C17 . . . . -176.7(3) ?
C13 N13 C12 N11 . . . . 0.8(4) ?
C11 N11 C12 N13 . . . . -1.0(4) ?
N11 C11 C13 N13 . . . . -0.2(3) ?
C17 C11 C13 N13 . . . . 177.4(3) ?
N11 C11 C13 C14 . . . . -179.3(3) ?
C17 C11 C13 C14 . . . . -1.7(4) ?
C12 N13 C13 C11 . . . . -0.4(3) ?
C12 N13 C13 C14 . . . . 178.6(3) ?
C11 C13 C14 C24 . . . . -178.9(3) ?
N13 C13 C14 C24 . . . . 2.2(5) ?
C11 C13 C14 C15 . . . . 0.3(4) ?
N13 C13 C14 C15 . . . . -178.5(3) ?
C24 C14 C15 C21 . . . . 1.0(4) ?
C13 C14 C15 C21 . . . . -178.3(3) ?
C24 C14 C15 C16 . . . . -179.7(3) ?
C13 C14 C15 C16 . . . . 1.0(4) ?
C21 C15 C16 C31 . . . . -2.6(5) ?
C14 C15 C16 C31 . . . . 178.1(3) ?
C21 C15 C16 C17 . . . . 178.2(3) ?
C14 C15 C16 C17 . . . . -1.1(4) ?
C31 C16 C17 C34 . . . . 0.7(5) ?
C15 C16 C17 C34 . . . . 179.9(3) ?
C31 C16 C17 C11 . . . . -179.4(3) ?
C15 C16 C17 C11 . . . . -0.2(4) ?
C13 C11 C17 C34 . . . . -178.5(3) ?
N11 C11 C17 C34 . . . . -1.5(5) ?
C13 C11 C17 C16 . . . . 1.6(4) ?
N11 C11 C17 C16 . . . . 178.6(3) ?
C14 C15 C21 C22 . . . . -0.8(5) ?
C16 C15 C21 C22 . . . . 179.9(3) ?
C15 C21 C22 C23 . . . . 0.2(5) ?
C21 C22 C23 C24 . . . . 0.3(6) ?
C22 C23 C24 C14 . . . . -0.1(5) ?
C15 C14 C24 C23 . . . . -0.6(5) ?
C13 C14 C24 C23 . . . . 178.7(3) ?
C17 C16 C31 C32 . . . . -0.3(5) ?
C15 C16 C31 C32 . . . . -179.4(3) ?
C16 C31 C32 C33 . . . . -0.5(6) ?
C31 C32 C33 C34 . . . . 0.7(5) ?
C32 C33 C34 C17 . . . . -0.3(5) ?
C16 C17 C34 C33 . . . . -0.4(5) ?
C11 C17 C34 C33 . . . . 179.7(3) ?
C42 N41 C41 C43 . . . . 0.2(3) ?
C42 N41 C41 C47 . . . . 179.1(3) ?
C43 N43 C42 N41 . . . . -0.1(4) ?
C41 N41 C42 N43 . . . . -0.1(4) ?
N41 C41 C43 N43 . . . . -0.3(3) ?
C47 C41 C43 N43 . . . . -179.2(3) ?
N41 C41 C43 C44 . . . . 177.8(3) ?
C47 C41 C43 C44 . . . . -1.1(4) ?
C42 N43 C43 C41 . . . . 0.2(3) ?
C42 N43 C43 C44 . . . . -177.8(3) ?
C41 C43 C44 C64 . . . . -177.7(3) ?
N43 C43 C44 C64 . . . . 0.0(5) ?
C41 C43 C44 C45 . . . . 1.2(4) ?
N43 C43 C44 C45 . . . . 178.9(3) ?
C64 C44 C45 C61 . . . . -0.6(4) ?
C43 C44 C45 C61 . . . . -179.5(3) ?
C64 C44 C45 C46 . . . . 178.7(3) ?
C43 C44 C45 C46 . . . . -0.3(4) ?
C61 C45 C46 C51 . . . . -1.6(4) ?
C44 C45 C46 C51 . . . . 179.1(3) ?
C61 C45 C46 C47 . . . . 178.4(3) ?
C44 C45 C46 C47 . . . . -0.8(4) ?
C51 C46 C47 C54 . . . . 1.4(4) ?
C45 C46 C47 C54 . . . . -178.6(3) ?
C51 C46 C47 C41 . . . . -179.0(3) ?
C45 C46 C47 C41 . . . . 0.9(4) ?
N41 C41 C47 C54 . . . . 0.8(5) ?
C43 C41 C47 C54 . . . . 179.5(3) ?
N41 C41 C47 C46 . . . . -178.7(3) ?
C43 C41 C47 C46 . . . . 0.0(4) ?
C47 C46 C51 C52 . . . . -1.1(5) ?
C45 C46 C51 C52 . . . . 178.9(3) ?
C46 C51 C52 C53 . . . . 0.4(5) ?
C51 C52 C53 C54 . . . . -0.1(5) ?
C52 C53 C54 C47 . . . . 0.4(5) ?
C46 C47 C54 C53 . . . . -1.1(5) ?
C41 C47 C54 C53 . . . . 179.4(3) ?
C44 C45 C61 C62 . . . . 1.0(5) ?
C46 C45 C61 C62 . . . . -178.2(3) ?
C45 C61 C62 C63 . . . . -0.5(5) ?
C61 C62 C63 C64 . . . . -0.5(6) ?
C62 C63 C64 C44 . . . . 0.9(5) ?
C43 C44 C64 C63 . . . . 178.5(3) ?
C45 C44 C64 C63 . . . . -0.4(5) ?
